data_8101667
loop_
_publ_author_name
'Kempe, Rhett'
'Spannenberg, Anke'
'Kosse, Peer'
'Peulecke, Normen'
'Rosenthal, Uwe'

_publ_section_title
;
Crystal structure of 2,2-bis(\h^5^-2,4-cyclopentadiene-1-yl)-
2,5-bis(dimethylsilyl)-3,4-bis(phenyl)zirconacyclopentadiene, C~30~H~34~Si~2~Zr
;
_journal_issue 4
_journal_name_full 'Zeitschrift f\"ur Kristallographie - New Crystal Structures'
_journal_page_first 789
_journal_page_last 790
_journal_volume 213
_journal_year 1998
_chemical_formula_sum 'C30 H34 Si2 Zr'
_chemical_formula_weight 541.97
_space_group_IT_number 142
_symmetry_cell_setting tetragonal
_symmetry_space_group_name_Hall '-I 4bd 2c'
_symmetry_space_group_name_H-M 'I 41/a c d :2'
_cell_angle_alpha 90.00
_cell_angle_beta 90.00
_cell_angle_gamma 90.00
_cell_formula_units_Z 16
_cell_length_a 20.783(1)
_cell_length_b 20.783(1)
_cell_length_c 25.952(2)
_cell_measurement_temperature 293(2)
_cell_volume 11209.5(12)
_diffrn_ambient_temperature 293(2)
_exptl_crystal_density_diffrn 1.285
_refine_ls_R_factor_obs 0.0352
_refine_ls_wR_factor_obs 0.0830
_cod_original_sg_symbol_H-M 'I 41/a c d'
_cod_database_code 8101667

loop_
_symmetry_equiv_pos_as_xyz
'x, y, z'
'-x+1/2, -y, z+1/2'
'-y+1/4, x+3/4, z+1/4'
'y+1/4, -x+1/4, z+3/4'
'-x+1/2, y, -z'
'x, -y, -z+1/2'
'y+1/4, x+3/4, -z+3/4'
'-y+1/4, -x+1/4, -z+1/4'
'x+1/2, y+1/2, z+1/2'
'-x+1, -y+1/2, z+1'
'-y+3/4, x+5/4, z+3/4'
'y+3/4, -x+3/4, z+5/4'
'-x+1, y+1/2, -z+1/2'
'x+1/2, -y+1/2, -z+1'
'y+3/4, x+5/4, -z+5/4'
'-y+3/4, -x+3/4, -z+3/4'
'-x, -y, -z'
'x-1/2, y, -z-1/2'
'y-1/4, -x-3/4, -z-1/4'
'-y-1/4, x-1/4, -z-3/4'
'x-1/2, -y, z'
'-x, y, z-1/2'
'-y-1/4, -x-3/4, z-3/4'
'y-1/4, x-1/4, z-1/4'
'-x+1/2, -y+1/2, -z+1/2'
'x, y+1/2, -z'
'y+1/4, -x-1/4, -z+1/4'
'-y+1/4, x+1/4, -z-1/4'
'x, -y+1/2, z+1/2'
'-x+1/2, y+1/2, z'
'-y+1/4, -x-1/4, z-1/4'
'y+1/4, x+1/4, z+1/4'

loop_
_atom_site_aniso_label
_atom_site_aniso_U_11
_atom_site_aniso_U_22
_atom_site_aniso_U_33
_atom_site_aniso_U_23
_atom_site_aniso_U_13
_atom_site_aniso_U_12
C1 0.047(2) 0.038(2) 0.040(2) -0.0008(14) -0.0048(14) -0.0002(13)
C2 0.044(2) 0.038(2) 0.0299(13) -0.0023(14) -0.0039(14) 0.0003(12)
C3 0.035(2) 0.034(2) 0.048(2) -0.0030(15) -0.005(2) 0.0007(12)
C4 0.072(3) 0.045(2) 0.062(2) 0.000(2) -0.019(2) -0.005(2)
C5 0.084(3) 0.049(3) 0.113(4) 0.003(3) -0.036(3) -0.018(2)
C6 0.059(3) 0.049(2) 0.149(5) 0.017(3) -0.009(3) -0.013(2)
C7 0.080(3) 0.060(3) 0.091(3) 0.027(2) 0.015(3) -0.005(2)
C8 0.071(3) 0.050(2) 0.054(2) 0.005(2) 0.003(2) -0.004(2)
C9 0.116(4) 0.050(2) 0.041(2) 0.004(2) -0.018(2) -0.001(2)
C10 0.086(3) 0.055(3) 0.059(2) 0.014(2) -0.016(2) 0.011(2)
C11 0.114(4) 0.040(2) 0.061(2) 0.017(2) -0.009(2) -0.006(2)
C12 0.075(3) 0.088(3) 0.067(3) 0.034(3) -0.004(2) -0.012(3)
C13 0.115(4) 0.063(3) 0.049(2) 0.017(2) 0.019(3) 0.029(3)
C14 0.053(3) 0.140(5) 0.077(3) 0.015(3) 0.012(2) 0.010(2)
C15 0.064(3) 0.075(3) 0.074(2) -0.010(2) -0.023(2) 0.010(2)
Si 0.0456(6) 0.0461(5) 0.0562(6) -0.0053(5) -0.0080(4) 0.0074(4)
Zr 0.0556(3) 0.0306(3) 0.0393(2) 0.000 -0.0060(2) 0.000

loop_
_atom_site_label
_atom_site_type_symbol
_atom_site_fract_x
_atom_site_fract_y
_atom_site_fract_z
_atom_site_U_iso_or_equiv
_atom_site_thermal_displace_type
_atom_site_occupancy
_atom_site_calc_flag
_atom_site_refinement_flags
_atom_site_disorder_group
C1 C 0.3190(2) 0.31759(15) 0.00480(11) 0.0417(7) Uani 1 d . .
C2 C 0.28577(14) 0.37368(15) 0.00124(11) 0.0374(7) Uani 1 d . .
C3 C 0.32135(14) 0.43631(14) -0.00381(12) 0.0392(7) Uani 1 d . .
C4 C 0.3525(2) 0.4648(2) 0.03701(14) 0.0597(10) Uani 1 d . .
H4 H 0.3471(2) 0.4483(2) 0.07005(14) 0.072 Uiso 1 calc R .
C5 C 0.3922(2) 0.5181(2) 0.0294(2) 0.0820(14) Uani 1 d . .
H5 H 0.4145(2) 0.5358(2) 0.0571(2) 0.098 Uiso 1 calc R .
C6 C 0.3984(2) 0.5443(2) -0.0187(2) 0.0853(15) Uani 1 d . .
H6 H 0.4251(2) 0.5795(2) -0.0238(2) 0.102 Uiso 1 calc R .
C7 C 0.3655(2) 0.5187(2) -0.0590(2) 0.0768(13) Uani 1 d . .
H7 H 0.3688(2) 0.5372(2) -0.0916(2) 0.092 Uiso 1 calc R .
C8 C 0.3268(2) 0.4650(2) -0.05151(14) 0.0585(10) Uani 1 d . .
H8 H 0.3042(2) 0.4480(2) -0.07926(14) 0.070 Uiso 1 calc R .
C9 C 0.2753(2) 0.2359(2) 0.09468(14) 0.0690(11) Uani 1 d . .
H9 H 0.3019(2) 0.2684(2) 0.10693(14) 0.083 Uiso 1 calc R .
C10 C 0.2947(2) 0.1763(2) 0.07687(14) 0.0667(11) Uani 1 d . .
H10 H 0.3371(2) 0.1623(2) 0.07468(14) 0.080 Uiso 1 calc R .
C11 C 0.2411(2) 0.1406(2) 0.06278(15) 0.0714(12) Uani 1 d . .
H11 H 0.2412(2) 0.0988(2) 0.05003(15) 0.086 Uiso 1 calc R .
C12 C 0.1876(2) 0.1789(2) 0.0712(2) 0.0768(13) Uani 1 d . .
H12 H 0.1452(2) 0.1671(2) 0.0649(2) 0.092 Uiso 1 calc R .
C13 C 0.2080(3) 0.2383(2) 0.09087(14) 0.0756(13) Uani 1 d . .
H13 H 0.1818(3) 0.2728(2) 0.09973(14) 0.091 Uiso 1 calc R .
C14 C 0.4513(2) 0.3446(3) -0.04838(15) 0.0898(15) Uani 1 d . .
H14A H 0.4966(2) 0.3367(3) -0.04471(15) 0.135 Uiso 1 calc R .
H14B H 0.4435(2) 0.3902(3) -0.04828(15) 0.135 Uiso 1 calc R .
H14C H 0.4365(2) 0.3266(3) -0.08030(15) 0.135 Uiso 1 calc R .
C15 C 0.4464(2) 0.3300(2) 0.06792(15) 0.0709(11) Uani 1 d . .
H15A H 0.4920(2) 0.3229(2) 0.06548(15) 0.106 Uiso 1 calc R .
H15B H 0.4291(2) 0.3044(2) 0.09543(15) 0.106 Uiso 1 calc R .
H15C H 0.4383(2) 0.3746(2) 0.07473(15) 0.106 Uiso 1 calc R .
Si Si 0.40736(4) 0.30668(4) 0.00615(3) 0.0493(3) Uani 1 d . .
Zr Zr 0.2500 0.23308(2) 0.0000 0.0419(2) Uani 1 d S .
HSI H 0.4171(15) 0.2408(16) 0.0039(10) 0.056(9) Uiso 1 d . .

loop_
_geom_bond_atom_site_label_1
_geom_bond_atom_site_label_2
_geom_bond_distance
_geom_bond_site_symmetry_2
_geom_bond_publ_flag
C1 C2 1.358(4) . ?
C1 Si 1.851(3) . ?
C1 Zr 2.270(3) . ?
C2 C2 1.488(6) 5 ?
C2 C3 1.503(4) . ?
C3 C4 1.376(4) . ?
C3 C8 1.379(4) . ?
C4 C5 1.394(5) . ?
C4 H4 0.93 . ?
C5 C6 1.369(6) . ?
C5 H5 0.93 . ?
C6 C7 1.358(6) . ?
C6 H6 0.93 . ?
C7 C8 1.389(5) . ?
C7 H7 0.93 . ?
C8 H8 0.93 . ?
C9 C10 1.382(5) . ?
C9 C13 1.403(6) . ?
C9 Zr 2.513(4) . ?
C9 H9 0.93 . ?
C10 C11 1.386(6) . ?
C10 Zr 2.497(3) . ?
C10 H10 0.93 . ?
C11 C12 1.385(6) . ?
C11 Zr 2.526(3) . ?
C11 H11 0.93 . ?
C12 C13 1.401(6) . ?
C12 Zr 2.524(4) . ?
C12 H12 0.93 . ?
C13 Zr 2.517(4) . ?
C13 H13 0.93 . ?
C14 Si 1.860(4) . ?
C14 H14A 0.96 . ?
C14 H14B 0.96 . ?
C14 H14C 0.96 . ?
C15 Si 1.861(4) . ?
C15 H15A 0.96 . ?
C15 H15B 0.96 . ?
C15 H15C 0.96 . ?
Si HSI 1.39(3) . ?
Zr C1 2.270(3) 5 ?
Zr C10 2.497(3) 5 ?
Zr C9 2.513(4) 5 ?
Zr C13 2.517(4) 5 ?
Zr C12 2.524(4) 5 ?
Zr C11 2.526(3) 5 ?
